data_1543031
loop_
_publ_author_name
'Winiarski, M.J.'
'Szreder, N.A.'
'Barczynski, R.J.'
'Klimczuk, T.'

_publ_section_title
;
 Synthesis, single crystal growth and properties of Sr5Pb3ZnO12
;
_journal_coden_ASTM JALCEU
_journal_name_full 'Journal of Alloys and Compounds'
_journal_page_first 63
_journal_page_last 68
_journal_paper_doi 10.1016/j.jallcom.2014.07.156
_journal_volume 617
_journal_year 2014
_chemical_formula_structural 'Pb3 Sr5 Zn O12'
_chemical_formula_sum 'O12 Pb3 Sr5 Zn'
_chemical_name_systematic
;

Pentastrontium trilead(IV) zinc dodecaoxide
;
_space_group_IT_number 189
_symmetry_cell_setting hexagonal
_symmetry_Int_Tables_number 189
_symmetry_space_group_name_Hall 'P -6 -2'
_symmetry_space_group_name_H-M 'P -6 2 m'
_cell_angle_alpha 90
_cell_angle_beta 90
_cell_angle_gamma 120
_cell_formula_units_Z 1
_cell_length_a 10.1277(1)
_cell_length_b 10.1277(1)
_cell_length_c 3.53488(4)
_cell_volume 313.998(6)
_refine_ls_R_factor_all 0.1049
_cod_data_source_file 531-Zn.cif
_cod_data_source_block Sr5Pb3ZnO12
_cod_original_cell_volume 313.997(6)
_cod_original_formula_sum 'Sr5 Pb3 Zn O12'
_cod_database_code 1543031

loop_
_symmetry_equiv_pos_site_id
_symmetry_equiv_pos_as_xyz
1 '-x, -x+y, -z'
2 'x-y, -y, -z'
3 'y, x, -z'
4 '-x, -x+y, z'
5 'x-y, -y, z'
6 'y, x, z'
7 '-x+y, -x, -z'
8 '-y, x-y, -z'
9 'x, y, -z'
10 '-x+y, -x, z'
11 '-y, x-y, z'
12 'x, y, z'

loop_
_atom_site_label
_atom_site_type_symbol
_atom_site_symmetry_multiplicity
_atom_site_Wyckoff_symbol
_atom_site_fract_x
_atom_site_fract_y
_atom_site_fract_z
_atom_site_occupancy
_atom_site_attached_hydrogens
_atom_site_B_iso_or_equiv
Sr1 Sr2+ 2 d 0.3333 0.6667 0.5 1. 0 1.71(18)
Sr2 Sr2+ 3 g 0.6965(4) 0 0.5 1. 0 0.83(11)
Pb1 Pb4+ 3 f 0.3377(2) 0 0 1. 0 1.09(2)
Zn1 Zn2+ 2 e 0 0 0.2751(51) 0.5 0 0.68(55)
O1 O2- 3 g 0.1779 0 0.5 1. 0 0
O2 O2- 3 g 0.4617 0 0.5 1. 0 0
O3 O2- 6 j 0.2380 0.4428 0 1. 0 0
